data_4024538
loop_
_publ_author_name
'Nicolas Toselli'
'David Martin'
'Mathieu Achard'
'Alphonse Tenaglia'
'G\'erard Buono'

_publ_section_title
;
Highly Regio- and Stereocontrolled Formation of Functionalized
Tricyclo[4.2.1.02,8]non-3-enes
;
_journal_name_full 'Journal of Organic Chemistry'
_journal_page_first 3783
_journal_page_last 3791
_journal_paper_doi 10.1021/jo900344j
_journal_volume 74
_journal_year 2009
_chemical_formula_sum 'C22 H27 N3 O3'
_chemical_formula_weight 381.47
_chemical_name_systematic
; 
 ? 
;
_space_group_IT_number 14
_symmetry_cell_setting monoclinic
_symmetry_space_group_name_Hall '-P 2ybc'
_symmetry_space_group_name_H-M 'P 1 21/c 1'
_atom_sites_solution_hydrogens geom
_atom_sites_solution_primary direct
_atom_sites_solution_secondary difmap
_audit_creation_method SHELXL-97
_cell_angle_alpha 90.00
_cell_angle_beta 96.0170(9)
_cell_angle_gamma 90.00
_cell_formula_units_Z 4
_cell_length_a 11.2290(3)
_cell_length_b 15.7550(4)
_cell_length_c 11.5920(4)
_cell_measurement_reflns_used 4075
_cell_measurement_temperature 293(2)
_cell_measurement_theta_max 26.59
_cell_measurement_theta_min 2.19
_cell_volume 2039.48(10)
_computing_cell_refinement 'Denzo and Scalepack (Otwinowski & Minor, 1997)'
_computing_data_collection 'KappaCCD (Bruker-Nonius, 1998)'
_computing_data_reduction 'Denzo and Scalepack (Otwinowski & Minor, 1997)'
_computing_structure_refinement 'SHELXL-97 (Sheldrick, 1997)'
_computing_structure_solution 'SIR92 (Altomare et al., 1994)'
_diffrn_ambient_temperature 293(2)
_diffrn_measured_fraction_theta_full 0.918
_diffrn_measured_fraction_theta_max 0.918
_diffrn_measurement_device_type KappaCCD
_diffrn_measurement_method 'Phi scan'
_diffrn_radiation_monochromator graphite
_diffrn_radiation_source 'fine-focus sealed tube'
_diffrn_radiation_type MoK\a
_diffrn_radiation_wavelength 0.71073
_diffrn_reflns_av_R_equivalents 0.043
_diffrn_reflns_av_sigmaI/netI 0.0287
_diffrn_reflns_limit_h_max 13
_diffrn_reflns_limit_h_min 0
_diffrn_reflns_limit_k_max 17
_diffrn_reflns_limit_k_min 0
_diffrn_reflns_limit_l_max 14
_diffrn_reflns_limit_l_min -14
_diffrn_reflns_number 3919
_diffrn_reflns_theta_full 26.59
_diffrn_reflns_theta_max 26.59
_diffrn_reflns_theta_min 3.16
_exptl_absorpt_coefficient_mu 0.084
_exptl_absorpt_correction_type none
_exptl_crystal_colour colorless
_exptl_crystal_density_diffrn 1.242
_exptl_crystal_density_method 'not measured'
_exptl_crystal_description prism
_exptl_crystal_F_000 816
_exptl_crystal_size_max .4
_exptl_crystal_size_mid .2
_exptl_crystal_size_min .2
_refine_diff_density_max 0.526
_refine_diff_density_min -0.234
_refine_diff_density_rms 0.035
_refine_ls_extinction_method none
_refine_ls_goodness_of_fit_ref 1.065
_refine_ls_hydrogen_treatment mixed
_refine_ls_matrix_type full
_refine_ls_number_parameters 253
_refine_ls_number_reflns 3919
_refine_ls_number_restraints 0
_refine_ls_restrained_S_all 1.065
_refine_ls_R_factor_all 0.0740
_refine_ls_R_factor_gt 0.0653
_refine_ls_shift/su_max 0.000
_refine_ls_shift/su_mean 0.000
_refine_ls_structure_factor_coef Fsqd
_refine_ls_weighting_details 'calc w=1/[\s^2^(Fo^2^)+(0.0830P)^2^+0.8360P] where P=(Fo^2^+2Fc^2^)/3'
_refine_ls_weighting_scheme calc
_refine_ls_wR_factor_gt 0.1670
_refine_ls_wR_factor_ref 0.1749
_reflns_number_gt 3425
_reflns_number_total 3919
_reflns_threshold_expression >2sigma(I)
_cod_data_source_file jo900344j_si_001.cif
_cod_data_source_block shelxl
_cod_depositor_comments
;
The following automatic conversions were performed:
'_symmetry_cell_setting' value 'Monoclinic' changed to 'monoclinic'
according to '/home/saulius/struct/CIF-dictionaries/cif_core.dic'
dictionary named 'cif_core.dic' version 2.4.1 from 2010-06-29.

Automatic conversion script
Id: cif_fix_enum 1527 2010-12-29 10:47:43Z saulius 
;
_cod_original_sg_symbol_H-M 'P 21/c'
_cod_database_code 4024538

loop_
_symmetry_equiv_pos_as_xyz
'x, y, z'
'-x, y+1/2, -z+1/2'
'-x, -y, -z'
'x, -y-1/2, z-1/2'

loop_
_atom_site_label
_atom_site_type_symbol
_atom_site_fract_x
_atom_site_fract_y
_atom_site_fract_z
_atom_site_U_iso_or_equiv
_atom_site_adp_type
_atom_site_occupancy
_atom_site_symmetry_multiplicity
_atom_site_calc_flag
_atom_site_refinement_flags
_atom_site_disorder_assembly
_atom_site_disorder_group
O1 O 0.4200(2) 0.30579(14) 0.8603(2) 0.0914(7) Uani 1 1 d . . .
O2 O 0.07181(12) 0.21688(9) 0.63726(11) 0.0482(4) Uani 1 1 d . . .
O3 O -0.17892(13) 0.18058(13) 0.92065(13) 0.0687(5) Uani 1 1 d . . .
N1 N 0.10247(12) 0.20688(9) 0.83711(12) 0.0361(3) Uani 1 1 d . . .
N2 N 0.02675(13) 0.18477(10) 0.92275(12) 0.0408(4) Uani 1 1 d . . .
H2 H 0.0454 0.2122 0.9917 0.049 Uiso 1 1 d R . .
N3 N -0.08257(13) 0.19949(11) 0.75422(12) 0.0426(4) Uani 1 1 d . . .
C1 C 0.22685(15) 0.17673(12) 0.85284(15) 0.0385(4) Uani 1 1 d . . .
H1 H 0.2624 0.1981 0.7820 0.046 Uiso 1 1 d R . .
C2 C 0.23351(17) 0.08117(13) 0.86935(16) 0.0463(5) Uani 1 1 d . . .
C3 C 0.3594(2) 0.04616(17) 0.9055(2) 0.0645(6) Uani 1 1 d . . .
H3 H 0.3664 -0.0154 0.8898 0.077 Uiso 1 1 d R . .
C4 C 0.4722(2) 0.0913(2) 0.8965(2) 0.0728(8) Uani 1 1 d . . .
H4 H 0.5392 0.0578 0.8680 0.087 Uiso 1 1 d R . .
C5 C 0.4996(2) 0.1716(2) 0.9131(2) 0.0758(8) Uani 1 1 d . . .
H5 H 0.5859 0.1893 0.9062 0.091 Uiso 1 1 d R . .
C6 C 0.4202(2) 0.24208(19) 0.9474(2) 0.0682(7) Uani 1 1 d . . .
H6 H 0.4627 0.2713 1.0214 0.082 Uiso 1 1 d R . .
C7 C 0.29292(18) 0.21570(15) 0.96403(17) 0.0525(5) Uani 1 1 d . . .
H7 H 0.2509 0.2713 0.9858 0.063 Uiso 1 1 d R . .
C8 C 0.2918(2) 0.14769(19) 1.05859(18) 0.0667(7) Uani 1 1 d . . .
H8A H 0.3734 0.1526 1.1099 0.080 Uiso 1 1 d R . .
H8B H 0.2204 0.1522 1.1045 0.080 Uiso 1 1 d R . .
C9 C 0.2737(2) 0.06444(17) 0.99577(19) 0.0647(7) Uani 1 1 d . . .
H9 H 0.2431 0.0139 1.0374 0.078 Uiso 1 1 d R . .
C10 C 0.15074(19) 0.02553(12) 0.79421(17) 0.0488(5) Uani 1 1 d . . .
C11 C 0.0534(3) -0.01556(17) 0.8333(2) 0.0737(7) Uani 1 1 d . . .
H11 H 0.0356 -0.0030 0.9089 0.088 Uiso 1 1 d R . .
C12 C -0.0203(3) -0.06755(19) 0.7604(3) 0.0899(9) Uani 1 1 d . . .
H12 H -0.1024 -0.0935 0.7796 0.108 Uiso 1 1 d R . .
C13 C 0.0008(3) -0.08002(18) 0.6491(3) 0.0819(8) Uani 1 1 d . . .
H13 H -0.0558 -0.1225 0.5909 0.098 Uiso 1 1 d R . .
C14 C 0.0960(3) -0.0406(2) 0.6088(2) 0.0797(8) Uani 1 1 d . . .
H14 H 0.1160 -0.0523 0.5225 0.096 Uiso 1 1 d R . .
C15 C 0.1701(2) 0.01211(16) 0.6797(2) 0.0630(6) Uani 1 1 d . . .
H15 H 0.2376 0.0391 0.6504 0.076 Uiso 1 1 d R . .
C16 C 0.4110(5) 0.3902(4) 0.8944(6) 0.157(2) Uani 1 1 d . . .
H16A H 0.3310 0.4092 0.8703 0.189 Uiso 1 1 d R . .
H16B H 0.4262 0.3940 0.9773 0.189 Uiso 1 1 d R . .
C17 C 0.4869(6) 0.4440(3) 0.8454(5) 0.161(2) Uani 1 1 d . . .
H17A H 0.4736 0.5012 0.8696 0.193 Uiso 1 1 d R . .
H17B H 0.4725 0.4405 0.7624 0.193 Uiso 1 1 d R . .
H17C H 0.5681 0.4280 0.8697 0.193 Uiso 1 1 d R . .
C18 C 0.03494(15) 0.20824(11) 0.73231(14) 0.0357(4) Uani 1 1 d . . .
C19 C -0.08937(17) 0.18787(13) 0.87139(15) 0.0449(4) Uani 1 1 d . . .
C20 C -0.18624(18) 0.20517(16) 0.66534(17) 0.0548(5) Uani 1 1 d . . .
H20 H -0.1512 0.2090 0.5881 0.066 Uiso 1 1 d R . .
C21 C -0.2564(3) 0.1229(2) 0.6615(3) 0.0843(9) Uani 1 1 d . . .
H21A H -0.2031 0.0761 0.6539 0.101 Uiso 1 1 d R . .
H21B H -0.3169 0.1236 0.5965 0.101 Uiso 1 1 d R . .
H21C H -0.2937 0.1169 0.7319 0.101 Uiso 1 1 d R . .
C22 C -0.2613(2) 0.2823(2) 0.6839(2) 0.0752(7) Uani 1 1 d . . .
H22A H -0.2922 0.2781 0.7578 0.090 Uiso 1 1 d R . .
H22B H -0.3267 0.2853 0.6236 0.090 Uiso 1 1 d R . .
H22C H -0.2131 0.3325 0.6821 0.090 Uiso 1 1 d R . .

loop_
_atom_site_aniso_label
_atom_site_aniso_U_11
_atom_site_aniso_U_22
_atom_site_aniso_U_33
_atom_site_aniso_U_23
_atom_site_aniso_U_13
_atom_site_aniso_U_12
O1 0.0882(14) 0.0811(15) 0.1060(16) -0.0128(11) 0.0155(12) -0.0321(11)
O2 0.0444(7) 0.0670(9) 0.0339(6) 0.0123(6) 0.0077(5) 0.0032(6)
O3 0.0404(8) 0.1232(15) 0.0445(8) -0.0009(8) 0.0141(6) -0.0070(8)
N1 0.0314(7) 0.0451(9) 0.0320(7) 0.0031(6) 0.0047(5) 0.0041(6)
N2 0.0369(8) 0.0588(10) 0.0272(7) -0.0018(6) 0.0062(6) 0.0013(6)
N3 0.0330(8) 0.0610(10) 0.0336(7) 0.0002(6) 0.0020(6) -0.0018(6)
C1 0.0301(8) 0.0502(11) 0.0352(8) 0.0027(7) 0.0030(6) 0.0048(7)
C2 0.0455(10) 0.0518(12) 0.0424(10) 0.0094(8) 0.0081(8) 0.0128(8)
C3 0.0577(13) 0.0736(16) 0.0619(13) 0.0121(11) 0.0050(10) 0.0306(11)
C4 0.0480(13) 0.105(2) 0.0651(15) -0.0006(14) 0.0019(11) 0.0289(13)
C5 0.0322(11) 0.128(3) 0.0665(15) -0.0065(15) 0.0007(10) 0.0080(13)
C6 0.0433(11) 0.097(2) 0.0624(14) -0.0169(13) -0.0032(10) -0.0088(12)
C7 0.0392(10) 0.0734(15) 0.0434(10) -0.0081(9) -0.0021(8) 0.0041(9)
C8 0.0552(13) 0.104(2) 0.0394(11) 0.0062(11) -0.0006(9) 0.0158(12)
C9 0.0665(14) 0.0791(17) 0.0484(12) 0.0223(11) 0.0063(10) 0.0231(12)
C10 0.0571(12) 0.0386(11) 0.0526(11) 0.0072(8) 0.0147(9) 0.0094(8)
C11 0.0877(18) 0.0594(16) 0.0806(17) -0.0026(12) 0.0398(15) -0.0115(13)
C12 0.091(2) 0.0592(18) 0.124(3) -0.0037(16) 0.0306(19) -0.0259(14)
C13 0.093(2) 0.0523(16) 0.099(2) -0.0054(13) 0.0013(17) -0.0058(13)
C14 0.096(2) 0.0788(19) 0.0630(15) -0.0070(13) 0.0016(14) 0.0038(15)
C15 0.0660(14) 0.0693(15) 0.0548(12) 0.0057(10) 0.0115(10) -0.0002(11)
C16 0.156(5) 0.124(4) 0.196(5) -0.055(4) 0.036(4) -0.020(3)
C17 0.237(6) 0.085(3) 0.166(5) 0.004(3) 0.048(4) -0.049(3)
C18 0.0347(8) 0.0392(10) 0.0333(8) 0.0036(6) 0.0039(6) 0.0012(6)
C19 0.0375(9) 0.0632(13) 0.0346(9) -0.0031(8) 0.0059(7) -0.0010(8)
C20 0.0381(10) 0.0876(16) 0.0373(10) -0.0004(9) -0.0035(8) -0.0069(9)
C21 0.0674(16) 0.110(2) 0.0737(17) -0.0227(15) -0.0031(13) -0.0284(15)
C22 0.0499(13) 0.098(2) 0.0743(16) 0.0093(14) -0.0094(11) 0.0102(12)

loop_
_atom_type_symbol
_atom_type_description
_atom_type_scat_dispersion_real
_atom_type_scat_dispersion_imag
_atom_type_scat_source
C C 0.0033 0.0016 'International Tables Vol C Tables 4.2.6.8 and 6.1.1.4'
H H 0.0000 0.0000 'International Tables Vol C Tables 4.2.6.8 and 6.1.1.4'
O O 0.0106 0.0060 'International Tables Vol C Tables 4.2.6.8 and 6.1.1.4'
N N 0.0061 0.0033 'International Tables Vol C Tables 4.2.6.8 and 6.1.1.4'

loop_
_geom_angle_atom_site_label_1
_geom_angle_atom_site_label_2
_geom_angle_atom_site_label_3
_geom_angle
_geom_angle_site_symmetry_1
_geom_angle_site_symmetry_3
_geom_angle_publ_flag
C16 O1 C6 117.8(3) . . ?
C18 N1 N2 108.04(13) . . ?
C18 N1 C1 123.28(14) . . ?
N2 N1 C1 117.80(13) . . ?
C19 N2 N1 107.40(13) . . ?
C19 N2 H2 118.8 . . ?
N1 N2 H2 113.4 . . ?
C18 N3 C19 110.35(14) . . ?
C18 N3 C20 124.54(15) . . ?
C19 N3 C20 125.07(16) . . ?
N1 C1 C2 111.73(15) . . ?
N1 C1 C7 110.01(15) . . ?
C2 C1 C7 106.00(16) . . ?
N1 C1 H1 104.1 . . ?
C2 C1 H1 114.5 . . ?
C7 C1 H1 110.5 . . ?
C10 C2 C9 124.68(19) . . ?
C10 C2 C1 119.33(16) . . ?
C9 C2 C1 107.52(18) . . ?
C10 C2 C3 116.65(19) . . ?
C9 C2 C3 59.95(14) . . ?
C1 C2 C3 115.01(19) . . ?
C4 C3 C9 124.8(2) . . ?
C4 C3 C2 125.8(2) . . ?
C9 C3 C2 59.27(13) . . ?
C4 C3 H3 112.0 . . ?
C9 C3 H3 112.3 . . ?
C2 C3 H3 113.0 . . ?
C5 C4 C3 130.4(2) . . ?
C5 C4 H4 112.6 . . ?
C3 C4 H4 116.9 . . ?
C4 C5 C6 128.0(2) . . ?
C4 C5 H5 117.6 . . ?
C6 C5 H5 114.4 . . ?
O1 C6 C5 106.9(2) . . ?
O1 C6 C7 110.5(2) . . ?
C5 C6 C7 115.0(2) . . ?
O1 C6 H6 103.8 . . ?
C5 C6 H6 108.1 . . ?
C7 C6 H6 111.8 . . ?
C6 C7 C8 111.10(19) . . ?
C6 C7 C1 112.24(17) . . ?
C8 C7 C1 106.22(18) . . ?
C6 C7 H7 104.9 . . ?
C8 C7 H7 112.2 . . ?
C1 C7 H7 110.3 . . ?
C9 C8 C7 105.90(17) . . ?
C9 C8 H8A 114.0 . . ?
C7 C8 H8A 106.4 . . ?
C9 C8 H8B 104.0 . . ?
C7 C8 H8B 113.2 . . ?
H8A C8 H8B 113.2 . . ?
C8 C9 C2 109.22(19) . . ?
C8 C9 C3 115.8(2) . . ?
C2 C9 C3 60.79(14) . . ?
C8 C9 H9 119.5 . . ?
C2 C9 H9 121.2 . . ?
C3 C9 H9 116.8 . . ?
C15 C10 C11 116.8(2) . . ?
C15 C10 C2 119.96(19) . . ?
C11 C10 C2 123.3(2) . . ?
C12 C11 C10 121.1(3) . . ?
C12 C11 H11 121.4 . . ?
C10 C11 H11 117.2 . . ?
C13 C12 C11 121.0(3) . . ?
C13 C12 H12 113.0 . . ?
C11 C12 H12 125.4 . . ?
C12 C13 C14 118.9(3) . . ?
C12 C13 H13 121.6 . . ?
C14 C13 H13 119.4 . . ?
C13 C14 C15 121.0(3) . . ?
C13 C14 H14 119.5 . . ?
C15 C14 H14 119.4 . . ?
C14 C15 C10 121.1(2) . . ?
C14 C15 H15 120.2 . . ?
C10 C15 H15 118.7 . . ?
C17 C16 O1 114.0(5) . . ?
C17 C16 H16A 106.9 . . ?
O1 C16 H16A 107.9 . . ?
C17 C16 H16B 108.9 . . ?
O1 C16 H16B 109.4 . . ?
H16A C16 H16B 109.5 . . ?
C16 C17 H17A 109.8 . . ?
C16 C17 H17B 109.5 . . ?
H17A C17 H17B 109.5 . . ?
C16 C17 H17C 109.2 . . ?
H17A C17 H17C 109.5 . . ?
H17B C17 H17C 109.5 . . ?
O2 C18 N1 126.49(16) . . ?
O2 C18 N3 126.74(16) . . ?
N1 C18 N3 106.77(14) . . ?
O3 C19 N2 125.99(17) . . ?
O3 C19 N3 127.59(18) . . ?
N2 C19 N3 106.42(15) . . ?
N3 C20 C22 111.21(18) . . ?
N3 C20 C21 109.8(2) . . ?
C22 C20 C21 113.4(2) . . ?
N3 C20 H20 105.6 . . ?
C22 C20 H20 110.6 . . ?
C21 C20 H20 105.8 . . ?
C20 C21 H21A 109.4 . . ?
C20 C21 H21B 109.6 . . ?
H21A C21 H21B 109.5 . . ?
C20 C21 H21C 109.4 . . ?
H21A C21 H21C 109.5 . . ?
H21B C21 H21C 109.5 . . ?
C20 C22 H22A 109.4 . . ?
C20 C22 H22B 109.5 . . ?
H22A C22 H22B 109.5 . . ?
C20 C22 H22C 109.6 . . ?
H22A C22 H22C 109.5 . . ?
H22B C22 H22C 109.5 . . ?

loop_
_geom_bond_atom_site_label_1
_geom_bond_atom_site_label_2
_geom_bond_distance
_geom_bond_site_symmetry_2
_geom_bond_publ_flag
O1 C16 1.394(5) . ?
O1 C6 1.424(4) . ?
O2 C18 1.225(2) . ?
O3 C19 1.213(2) . ?
N1 C18 1.363(2) . ?
N1 N2 1.4166(19) . ?
N1 C1 1.468(2) . ?
N2 C19 1.376(2) . ?
N2 H2 0.9136 . ?
N3 C18 1.377(2) . ?
N3 C19 1.381(2) . ?
N3 C20 1.474(2) . ?
C1 C2 1.518(3) . ?
C1 C7 1.545(3) . ?
C1 H1 1.0077 . ?
C2 C10 1.490(3) . ?
C2 C9 1.511(3) . ?
C2 C3 1.534(3) . ?
C3 C4 1.467(4) . ?
C3 C9 1.521(3) . ?
C3 H3 0.9918 . ?
C4 C5 1.311(4) . ?
C4 H4 1.0025 . ?
C5 C6 1.503(4) . ?
C5 H5 1.0191 . ?
C6 C7 1.520(3) . ?
C6 H6 1.0442 . ?
C7 C8 1.534(3) . ?
C7 H7 1.0390 . ?
C8 C9 1.504(4) . ?
C8 H8A 1.0416 . ?
C8 H8B 1.0097 . ?
C9 H9 1.0106 . ?
C10 C15 1.383(3) . ?
C10 C11 1.387(3) . ?
C11 C12 1.386(4) . ?
C11 H11 0.9402 . ?
C12 C13 1.350(4) . ?
C12 H12 1.0540 . ?
C13 C14 1.361(4) . ?
C13 H13 1.1037 . ?
C14 C15 1.383(4) . ?
C14 H14 1.0646 . ?
C15 H15 0.9611 . ?
C16 C17 1.367(7) . ?
C16 H16A 0.9602 . ?
C16 H16B 0.9601 . ?
C17 H17A 0.9600 . ?
C17 H17B 0.9600 . ?
C17 H17C 0.9600 . ?
C20 C22 1.507(4) . ?
C20 C21 1.515(4) . ?
C20 H20 1.0170 . ?
C21 H21A 0.9599 . ?
C21 H21B 0.9600 . ?
C21 H21C 0.9600 . ?
C22 H22A 0.9599 . ?
C22 H22B 0.9600 . ?
C22 H22C 0.9601 . ?
